data_2204500
loop_
_publ_author_name
'Wang, Hai-Bo'
'Chen, Jia-Hui'
'Pu, Yue-Qing'
'Wang, Jin-Tang'

_publ_section_title
;
 Methyl
 2-{[3-(4-methylsulfanyl)phenyl-1,2,4-oxadiazol-5-yl]methoxy}phenylacetate
;
_journal_issue 11
_journal_name_full 'Acta Crystallographica Section E'
_journal_page_first o2122
_journal_page_last o2124
_journal_paper_doi 10.1107/S1600536804026649
_journal_volume 60
_journal_year 2004
_chemical_formula_iupac 'C19 H18 N2 O4 S'
_chemical_formula_moiety 'C19 H18 N2 O4 S'
_chemical_formula_sum 'C19 H18 N2 O4 S'
_chemical_formula_weight 370.41
_chemical_name_systematic
;
Methyl 2-{[3-(4-methylsulfanyl)phenyl-1,2,4-oxadiazol-
5-yl]methoxy}phenylacetate
;
_space_group_IT_number 2
_symmetry_cell_setting triclinic
_symmetry_space_group_name_Hall '-P 1'
_symmetry_space_group_name_H-M 'P -1'
_atom_sites_solution_hydrogens geom
_atom_sites_solution_primary direct
_atom_sites_solution_secondary difmap
_cell_angle_alpha 90.13(3)
_cell_angle_beta 102.08(3)
_cell_angle_gamma 99.73(3)
_cell_formula_units_Z 2
_cell_length_a 8.3580(17)
_cell_length_b 10.522(2)
_cell_length_c 10.581(2)
_cell_measurement_reflns_used 25
_cell_measurement_temperature 293(2)
_cell_measurement_theta_max 13
_cell_measurement_theta_min 10
_cell_volume 896.1(3)
_computing_cell_refinement 'CAD-4 Software'
_computing_data_collection 'CAD-4 Software (Enraf-Nonius, 1989)'
_computing_data_reduction 'XCAD4 (Harms & Wocadlo, 1995)'
_computing_molecular_graphics 'SHELXTL (Siemens, 1996)'
_computing_publication_material SHELXTL
_computing_structure_refinement 'SHELXL97 (Sheldrick, 1997)'
_computing_structure_solution 'SHELXS97 (Sheldrick, 1997)'
_diffrn_ambient_temperature 293(2)
_diffrn_measured_fraction_theta_full 0.999
_diffrn_measured_fraction_theta_max 0.999
_diffrn_measurement_device_type 'Nonius CAD-4'
_diffrn_measurement_method \w/2\q
_diffrn_radiation_monochromator graphite
_diffrn_radiation_source 'fine-focus sealed tube'
_diffrn_radiation_type MoK\a
_diffrn_radiation_wavelength 0.71073
_diffrn_reflns_av_R_equivalents 0.0205
_diffrn_reflns_av_sigmaI/netI 0.0242
_diffrn_reflns_limit_h_max 10
_diffrn_reflns_limit_h_min 0
_diffrn_reflns_limit_k_max 12
_diffrn_reflns_limit_k_min -12
_diffrn_reflns_limit_l_max 12
_diffrn_reflns_limit_l_min -13
_diffrn_reflns_number 3752
_diffrn_reflns_theta_full 25.97
_diffrn_reflns_theta_max 25.97
_diffrn_reflns_theta_min 1.97
_diffrn_standards_decay_% 0
_diffrn_standards_interval_count 200
_diffrn_standards_number 3
_exptl_absorpt_coefficient_mu 0.208
_exptl_absorpt_correction_type none
_exptl_crystal_colour Colourless
_exptl_crystal_density_diffrn 1.373
_exptl_crystal_density_method 'not measured'
_exptl_crystal_description Block
_exptl_crystal_F_000 388
_exptl_crystal_size_max .4
_exptl_crystal_size_mid .3
_exptl_crystal_size_min .3
_refine_diff_density_max 0.324
_refine_diff_density_min -0.205
_refine_ls_extinction_coef 0.036(5)
_refine_ls_extinction_expression Fc^*^=kFc[1+0.001xFc^2^\l^3^/sin(2\q)]^-1/4^
_refine_ls_extinction_method SHELXL97
_refine_ls_goodness_of_fit_ref 0.906
_refine_ls_hydrogen_treatment constr
_refine_ls_matrix_type full
_refine_ls_number_parameters 236
_refine_ls_number_reflns 3499
_refine_ls_number_restraints 0
_refine_ls_restrained_S_all 0.906
_refine_ls_R_factor_all 0.0554
_refine_ls_R_factor_gt 0.0406
_refine_ls_shift/su_max 0.014
_refine_ls_shift/su_mean 0.003
_refine_ls_structure_factor_coef Fsqd
_refine_ls_weighting_details 'calc w = 1/[\s^2^(Fo^2^)+(0.1P)^2^+0.35P] where P = (Fo^2^+2Fc^2^)/3'
_refine_ls_weighting_scheme calc
_refine_ls_wR_factor_gt 0.1276
_refine_ls_wR_factor_ref 0.1419
_reflns_number_gt 2763
_reflns_number_total 3499
_reflns_threshold_expression I>2\s(I)
_cod_data_source_file fl6129.cif
_cod_data_source_block I
_cod_depositor_comments
;
The following automatic conversions were performed:
'_symmetry_cell_setting' value 'Triclinic' changed to 'triclinic'
according to '/home/saulius/struct/CIF-dictionaries/cif_core.dic'
dictionary named 'cif_core.dic' version 2.4.1 from 2010-06-29.

Automatic conversion script
Id: cif_fix_enum 1527 2010-12-29 10:47:43Z saulius 

The following automatic conversions were performed:

'_symmetry_cell_setting' value 'Triclinic' changed to 'triclinic'
according to /home/saulius/struct/CIF-dictionaries/cif_core.dic
dictionary named 'cif_core.dic' version 2.4.1 from 2010-06-29.

Automatic conversion script
Id: cif_fix_values 1715 2011-07-08 13:25:40Z adriana 
;
_cod_database_code 2204500
_cod_database_fobs_code 2204500

loop_
_symmetry_equiv_pos_as_xyz
'x, y, z'
'-x, -y, -z'

loop_
_atom_site_label
_atom_site_fract_x
_atom_site_fract_y
_atom_site_fract_z
_atom_site_U_iso_or_equiv
_atom_site_adp_type
_atom_site_calc_flag
_atom_site_refinement_flags
_atom_site_occupancy
_atom_site_type_symbol
S 0.10592(7) -0.01231(6) 0.85337(7) 0.0594(2) Uani d . 1 S
O1 0.84214(18) -0.42310(16) 1.09084(14) 0.0513(4) Uani d . 1 O
N2 0.6154(2) -0.41523(16) 1.16328(15) 0.0406(4) Uani d . 1 N
O4 0.60500(19) -0.87935(14) 1.60436(19) 0.0610(5) Uani d . 1 O
O3 0.84235(17) -0.74158(15) 1.66992(18) 0.0590(5) Uani d . 1 O
O2 0.73315(17) -0.57758(13) 1.37455(13) 0.0406(3) Uani d . 1 O
N1 0.7524(2) -0.3417(2) 1.00828(18) 0.0538(5) Uani d . 1 N
C1 0.1752(3) 0.0760(3) 0.7257(3) 0.0715(8) Uani d . 1 C
H1B 0.0988 0.1325 0.6921 0.107 Uiso calc R 1 H
H1C 0.1807 0.0171 0.6580 0.107 Uiso calc R 1 H
H1D 0.2834 0.1261 0.7582 0.107 Uiso calc R 1 H
C2 0.2567(3) -0.1099(2) 0.9043(2) 0.0444(5) Uani d . 1 C
C3 0.4027(3) -0.1014(2) 0.8583(2) 0.0559(6) Uani d . 1 C
H3A 0.4219 -0.0440 0.7942 0.067 Uiso calc R 1 H
C4 0.5187(3) -0.1773(2) 0.9070(2) 0.0537(6) Uani d . 1 C
H4A 0.6153 -0.1704 0.8752 0.064 Uiso calc R 1 H
C5 0.4938(2) -0.26386(19) 1.00257(18) 0.0402(4) Uani d . 1 C
C6 0.3469(3) -0.2735(2) 1.04728(19) 0.0448(5) Uani d . 1 C
H6A 0.3274 -0.3316 1.1106 0.054 Uiso calc R 1 H
C7 0.2297(3) -0.1976(2) 0.9987(2) 0.0476(5) Uani d . 1 C
H7A 0.1322 -0.2055 1.0295 0.057 Uiso calc R 1 H
C8 0.6211(2) -0.34094(18) 1.05643(18) 0.0381(4) Uani d . 1 C
C9 0.7519(2) -0.46117(19) 1.17841(18) 0.0377(4) Uani d . 1 C
C10 0.8221(3) -0.5517(2) 1.27483(19) 0.0428(5) Uani d . 1 C
H10A 0.8220 -0.6324 1.2302 0.051 Uiso calc R 1 H
H10B 0.9366 -0.5151 1.3132 0.051 Uiso calc R 1 H
C11 0.7634(2) -0.48744(17) 1.47516(17) 0.0331(4) Uani d . 1 C
C12 0.8581(2) -0.36543(18) 1.47633(19) 0.0379(4) Uani d . 1 C
H12A 0.9068 -0.3402 1.4069 0.045 Uiso calc R 1 H
C13 0.8792(2) -0.28157(18) 1.5822(2) 0.0427(5) Uani d . 1 C
H13A 0.9427 -0.1998 1.5834 0.051 Uiso calc R 1 H
C14 0.8075(3) -0.3176(2) 1.6855(2) 0.0451(5) Uani d . 1 C
H14A 0.8222 -0.2607 1.7560 0.054 Uiso calc R 1 H
C15 0.7130(2) -0.4400(2) 1.68307(19) 0.0417(4) Uani d . 1 C
H15A 0.6640 -0.4643 1.7526 0.050 Uiso calc R 1 H
C16 0.6901(2) -0.52673(17) 1.57939(18) 0.0347(4) Uani d . 1 C
C17 0.5908(2) -0.66007(18) 1.5795(2) 0.0399(4) Uani d . 1 C
H17A 0.5144 -0.6591 1.6369 0.048 Uiso calc R 1 H
H17B 0.5253 -0.6835 1.4930 0.048 Uiso calc R 1 H
C18 0.6967(2) -0.76086(18) 1.62162(19) 0.0387(4) Uani d . 1 C
C19 0.6930(3) -0.9844(2) 1.6429(3) 0.0695(8) Uani d . 1 C
H19A 0.6168 -1.0647 1.6265 0.104 Uiso calc R 1 H
H19B 0.7428 -0.9741 1.7336 0.104 Uiso calc R 1 H
H19C 0.7781 -0.9842 1.5944 0.104 Uiso calc R 1 H

loop_
_atom_site_aniso_label
_atom_site_aniso_U_11
_atom_site_aniso_U_22
_atom_site_aniso_U_33
_atom_site_aniso_U_12
_atom_site_aniso_U_13
_atom_site_aniso_U_23
S 0.0496(4) 0.0545(4) 0.0744(4) 0.0224(3) 0.0032(3) 0.0129(3)
O1 0.0459(8) 0.0694(10) 0.0489(8) 0.0278(7) 0.0186(7) 0.0195(7)
N2 0.0390(9) 0.0491(9) 0.0377(8) 0.0168(7) 0.0095(7) 0.0106(7)
O4 0.0432(8) 0.0390(8) 0.0927(12) 0.0088(7) -0.0053(8) 0.0097(8)
O3 0.0306(8) 0.0540(9) 0.0915(12) 0.0107(6) 0.0077(7) 0.0242(8)
O2 0.0427(7) 0.0415(7) 0.0384(7) 0.0097(6) 0.0086(6) 0.0044(6)
N1 0.0543(11) 0.0688(12) 0.0483(10) 0.0280(9) 0.0193(8) 0.0221(9)
C1 0.0643(16) 0.0594(15) 0.0851(19) 0.0155(12) -0.0007(14) 0.0268(13)
C2 0.0419(11) 0.0424(11) 0.0467(11) 0.0120(8) 0.0009(8) 0.0028(8)
C3 0.0573(13) 0.0583(13) 0.0584(13) 0.0215(11) 0.0173(11) 0.0256(11)
C4 0.0501(12) 0.0630(14) 0.0559(13) 0.0226(11) 0.0190(10) 0.0223(11)
C5 0.0411(10) 0.0437(10) 0.0366(9) 0.0131(8) 0.0055(8) 0.0052(8)
C6 0.0472(11) 0.0507(11) 0.0389(10) 0.0144(9) 0.0091(9) 0.0114(8)
C7 0.0408(11) 0.0553(12) 0.0491(12) 0.0152(9) 0.0097(9) 0.0065(9)
C8 0.0397(10) 0.0420(10) 0.0335(9) 0.0113(8) 0.0064(8) 0.0032(7)
C9 0.0369(10) 0.0445(10) 0.0339(9) 0.0131(8) 0.0079(7) 0.0018(8)
C10 0.0445(11) 0.0519(11) 0.0378(10) 0.0227(9) 0.0104(8) 0.0070(8)
C11 0.0275(8) 0.0365(9) 0.0364(9) 0.0122(7) 0.0037(7) 0.0071(7)
C12 0.0315(9) 0.0407(10) 0.0425(10) 0.0091(7) 0.0077(7) 0.0121(8)
C13 0.0360(10) 0.0351(10) 0.0557(12) 0.0079(8) 0.0055(9) 0.0063(8)
C14 0.0442(11) 0.0450(11) 0.0484(11) 0.0158(9) 0.0085(9) -0.0017(9)
C15 0.0368(10) 0.0517(11) 0.0418(10) 0.0156(8) 0.0133(8) 0.0093(8)
C16 0.0261(8) 0.0390(10) 0.0408(10) 0.0116(7) 0.0064(7) 0.0113(8)
C17 0.0290(9) 0.0422(10) 0.0491(11) 0.0088(8) 0.0077(8) 0.0132(8)
C18 0.0317(10) 0.0417(10) 0.0447(10) 0.0085(8) 0.0112(8) 0.0127(8)
C19 0.0626(15) 0.0425(12) 0.101(2) 0.0193(11) 0.0048(14) 0.0129(13)

loop_
_atom_type_symbol
_atom_type_description
_atom_type_scat_dispersion_real
_atom_type_scat_dispersion_imag
_atom_type_scat_source
C C 0.0033 0.0016 'International Tables Vol C Tables 4.2.6.8 and 6.1.1.4'
H H 0.0000 0.0000 'International Tables Vol C Tables 4.2.6.8 and 6.1.1.4'
N N 0.0061 0.0033 'International Tables Vol C Tables 4.2.6.8 and 6.1.1.4'
O O 0.0106 0.0060 'International Tables Vol C Tables 4.2.6.8 and 6.1.1.4'
S S 0.1246 0.1234 'International Tables Vol C Tables 4.2.6.8 and 6.1.1.4'

loop_
_geom_angle_atom_site_label_1
_geom_angle_atom_site_label_2
_geom_angle_atom_site_label_3
_geom_angle
_geom_angle_publ_flag
C2 S C1 104.11(12) yes
C9 O1 N1 106.07(14) yes
C11 O2 C10 118.04(15) yes
C18 O4 C19 115.95(17) yes
C8 N1 O1 103.23(16) yes
C9 N2 C8 102.45(16) yes
S C1 H1B 109.5 ?
S C1 H1C 109.5 ?
H1B C1 H1C 109.5 ?
S C1 H1D 109.5 ?
H1B C1 H1D 109.5 ?
H1C C1 H1D 109.5 ?
C7 C2 C3 118.65(19) ?
C7 C2 S 117.43(17) yes
C3 C2 S 123.89(17) ?
C4 C3 C2 120.6(2) ?
C4 C3 H3A 119.7 ?
C2 C3 H3A 119.7 ?
C3 C4 C5 121.1(2) ?
C3 C4 H4A 119.4 ?
C5 C4 H4A 119.4 ?
C4 C5 C6 118.25(19) ?
C4 C5 C8 120.43(18) yes
C6 C5 C8 121.30(18) ?
C7 C6 C5 120.94(19) ?
C7 C6 H6A 119.5 ?
C5 C6 H6A 119.5 ?
C6 C7 C2 120.4(2) ?
C6 C7 H7A 119.8 ?
C2 C7 H7A 119.8 ?
N1 C8 N2 114.38(17) yes
N1 C8 C5 122.09(18) yes
N2 C8 C5 123.50(17) yes
N2 C9 O1 113.87(17) yes
N2 C9 C10 130.83(18) yes
O1 C9 C10 115.29(16) yes
O2 C10 C9 113.34(15) yes
O2 C10 H10A 108.9 ?
C9 C10 H10A 108.9 ?
O2 C10 H10B 108.9 ?
C9 C10 H10B 108.9 ?
H10A C10 H10B 107.7 ?
O2 C11 C12 123.99(17) yes
O2 C11 C16 115.13(16) yes
C12 C11 C16 120.88(17) ?
C13 C12 C11 119.26(18) ?
C13 C12 H12A 120.4 ?
C11 C12 H12A 120.4 ?
C14 C13 C12 120.98(18) ?
C14 C13 H13A 119.5 ?
C12 C13 H13A 119.5 ?
C13 C14 C15 119.16(19) ?
C13 C14 H14A 120.4 ?
C15 C14 H14A 120.4 ?
C16 C15 C14 121.49(18) ?
C16 C15 H15A 119.3 ?
C14 C15 H15A 119.3 ?
C15 C16 C11 118.23(17) ?
C15 C16 C17 120.89(17) yes
C11 C16 C17 120.87(17) yes
C18 C17 C16 113.25(15) yes
C18 C17 H17A 108.9 ?
C16 C17 H17A 108.9 ?
C18 C17 H17B 108.9 ?
C16 C17 H17B 108.9 ?
H17A C17 H17B 107.7 ?
O3 C18 O4 122.65(18) yes
O3 C18 C17 126.41(18) yes
O4 C18 C17 110.87(16) yes
O4 C19 H19A 109.5 ?
O4 C19 H19B 109.5 ?
H19A C19 H19B 109.5 ?
O4 C19 H19C 109.5 ?
H19A C19 H19C 109.5 ?
H19B C19 H19C 109.5 ?

loop_
_geom_bond_atom_site_label_1
_geom_bond_atom_site_label_2
_geom_bond_distance
_geom_bond_publ_flag
S C2 1.757(2) yes
S C1 1.782(3) yes
O1 C9 1.334(2) yes
O1 N1 1.416(2) yes
O2 C10 1.415(2) yes
O2 C11 1.378(2) yes
O3 C18 1.200(2) yes
O4 C18 1.339(2) yes
O4 C19 1.442(3) yes
N1 C8 1.304(3) yes
N2 C8 1.380(2) yes
N2 C9 1.292(2) yes
C1 H1B 0.9600 ?
C1 H1C 0.9600 ?
C1 H1D 0.9600 ?
C2 C7 1.389(3) ?
C2 C3 1.395(3) ?
C3 C4 1.377(3) ?
C3 H3A 0.9300 ?
C4 C5 1.387(3) ?
C4 H4A 0.9300 ?
C5 C6 1.393(3) ?
C5 C8 1.468(3) yes
C6 C7 1.384(3) ?
C6 H6A 0.9300 ?
C7 H7A 0.9300 ?
C9 C10 1.496(3) yes
C10 H10A 0.9700 ?
C10 H10B 0.9700 ?
C11 C12 1.388(3) ?
C11 C16 1.401(3) ?
C12 C13 1.387(3) ?
C12 H12A 0.9300 ?
C13 C14 1.378(3) ?
C13 H13A 0.9300 ?
C14 C15 1.390(3) ?
C14 H14A 0.9300 ?
C15 C16 1.386(3) ?
C15 H15A 0.9300 ?
C16 C17 1.505(3) yes
C17 C18 1.504(2) yes
C17 H17A 0.9700 ?
C17 H17B 0.9700 ?
C19 H19A 0.9600 ?
C19 H19B 0.9600 ?
C19 H19C 0.9600 ?

loop_
_geom_hbond_atom_site_label_D
_geom_hbond_atom_site_label_H
_geom_hbond_atom_site_label_A
_geom_hbond_site_symmetry_A
_geom_hbond_distance_DH
_geom_hbond_distance_HA
_geom_hbond_distance_DA
_geom_hbond_angle_DHA
_geom_hbond_publ_flag
C12 H12A O3 2_748 0.93 2.43 3.257(3) 148.00 yes
C10 H10A Cg2 2_647 0.97 2.77 3.58 142 yes
C10 H10B Cg3 2_748 0.97 2.65 3.43 138 yes
C17 H17B Cg3 2_648 0.97 2.85 3.42 118 yes

loop_
_geom_torsion_atom_site_label_1
_geom_torsion_atom_site_label_2
_geom_torsion_atom_site_label_3
_geom_torsion_atom_site_label_4
_geom_torsion
_geom_torsion_publ_flag
C1 S C2 C3 6.3(2) ?
C1 S C2 C7 -175.64(19) ?
C2 S C1 H1D -59.91 ?
C2 S C1 H1B -179.91 ?
C2 S C1 H1C 60.09 ?
C9 O1 N1 C8 0.2(2) yes
N1 O1 C9 C10 178.57(17) yes
N1 O1 C9 N2 0.1(2) yes
C11 O2 C10 C9 -80.0(2) yes
C10 O2 C11 C16 -171.15(17) yes
C10 O2 C11 C12 9.2(3) yes
C19 O4 C18 C17 -179.3(2) yes
C19 O4 C18 O3 -2.3(3) yes
O1 N1 C8 C5 177.94(17) yes
O1 N1 C8 N2 -0.3(2) yes
C9 N2 C8 N1 0.4(2) yes
C9 N2 C8 C5 -177.86(18) yes
C8 N2 C9 O1 -0.3(2) yes
C8 N2 C9 C10 -178.5(2) yes
C7 C2 C3 C4 -0.9(3) ?
S C2 C3 C4 177.11(17) ?
S C2 C7 C6 -177.18(17) ?
C3 C2 C7 C6 1.0(3) ?
C2 C3 C4 C5 0.00 ?
C3 C4 C5 C8 -177.98(19) ?
C3 C4 C5 C6 0.8(3) ?
C8 C5 C6 C7 178.03(19) ?
C6 C5 C8 N2 -8.0(3) yes
C4 C5 C6 C7 -0.8(3) ?
C4 C5 C8 N2 170.72(19) yes
C6 C5 C8 N1 173.9(2) yes
C4 C5 C8 N1 -7.4(3) yes
C5 C6 C7 C2 -0.1(3) ?
N2 C9 C10 O2 -8.8(3) yes
O1 C9 C10 O2 173.01(17) yes
C12 C11 C16 C17 -178.55(17) ?
O2 C11 C16 C17 1.8(2) ?
C12 C11 C16 C15 0.8(3) ?
O2 C11 C16 C15 -179.(3) ?
C16 C11 C12 C13 -0.3(3) ?
O2 C11 C12 C13 179.30(17) ?
C11 C12 C13 C14 -0.1(3) ?
C12 C13 C14 C15 0.1(3) ?
C13 C14 C15 C16 0.4(3) ?
C14 C15 C16 C11 -0.8(3) ?
C14 C15 C16 C17 178.54(19) ?
C15 C16 C17 C18 -97.3(2) ?
C11 C16 C17 C18 82.0(2) ?
C16 C17 C18 O4 -172.09(17) ?
C16 C17 C18 O3 11.1(3) ?

loop_
_cod_related_entry_id
_cod_related_entry_database
_cod_related_entry_code
1 ChemSpider 21130322
